data_1537722
loop_
_publ_author_name
'Bannister, F.A.'
'Hey, M.H.'

_publ_section_title
;
 Determination of minerals in platinum-concentrates from the Transvaal by
 X-ray methods
;
_journal_name_full
;
Mineralogical Magazine and Journal of the Mineralogical Society (1876-1968)
;
_journal_page_first 188
_journal_page_last 206
_journal_volume 23
_journal_year 1932
_chemical_formula_sum 'Pt S'
_space_group_IT_number 131
_symmetry_space_group_name_Hall '-P 4c 2'
_symmetry_space_group_name_H-M 'P 42/m m c'
_cell_angle_alpha 90
_cell_angle_beta 90
_cell_angle_gamma 90
_cell_formula_units_Z 2
_cell_length_a 4.929
_cell_length_b 4.929
_cell_length_c 6.13
_cell_volume 148.929
_citation_journal_id_ASTM MIASA6
_cod_data_source_file Bannister_MIASA6_1932_1513.cif
_cod_data_source_block Pt1S1
_cod_original_cell_volume 148.9286
_cod_original_formula_sum 'Pt1 S1'
_cod_database_code 1537722

loop_
_symmetry_equiv_pos_as_xyz
x,y,z
-y,x,z+1/2
-x,-y,z
y,-x,z+1/2
x,-y,-z
y,x,-z+1/2
-x,y,-z
-y,-x,-z+1/2
-x,-y,-z
y,-x,-z-1/2
x,y,-z
-y,x,-z-1/2
-x,y,z
-y,-x,z-1/2
x,-y,z
y,x,z-1/2

loop_
_atom_site_label
_atom_site_type_symbol
_atom_site_fract_x
_atom_site_fract_y
_atom_site_fract_z
_atom_site_occupancy
_atom_site_U_iso_or_equiv
Pt1 Pt+2 0 0.5 0 1 0.0
S1 S-2 0 0 0.25 1 0.0
